data_2009595
loop_
_publ_author_name
'El Belghitti, Alaoui'
'Boukhari, Ali'
'Holt, Elizabeth M.'

_publ_section_title
;
 \b-Dicobalt pyrophosphate
;
_journal_issue 4
_journal_name_full 'Acta Crystallographica Section C'
_journal_page_first 482
_journal_page_last 484
_journal_paper_doi 10.1107/S010827019301100X
_journal_volume 50
_journal_year 1994
_chemical_formula_moiety 'Co2 P2 O7 '
_chemical_formula_sum 'Co2 O7 P2'
_chemical_formula_weight 291.8
_chemical_name_systematic
;
\b-dicobalt diphosphate
;
_space_group_IT_number 12
_symmetry_cell_setting monoclinic
_symmetry_space_group_name_Hall '-A 2y'
_symmetry_space_group_name_H-M 'A 1 2/m 1'
_cell_angle_alpha 90.0
_cell_angle_beta 102.59(3)
_cell_angle_gamma 90.0
_cell_formula_units_Z 2
_cell_length_a 4.524(2)
_cell_length_b 8.526(4)
_cell_length_c 6.640(3)
_cell_measurement_reflns_used 15
_cell_measurement_temperature 298
_cell_measurement_theta_max 12.71
_cell_measurement_theta_min 6.60
_cell_volume 250.0(2)
_computing_cell_refinement 'Syntex-Nicolet P3 data collection package'
_computing_data_collection 'Syntex-Nicolet P3 data collection package'
_computing_data_reduction 'DREAM (Blessing, 1986)'
_computing_molecular_graphics 'CHEM3D (Rubenstein & Rubenstein, 1987)'
_computing_structure_refinement 'XRAY (Stewart, 1978)'
_computing_structure_solution 'MULTAN80 (Main et al., 1980)'
_diffrn_ambient_temperature 298
_diffrn_measurement_device 'Syntex P3 automated diffractometer'
_diffrn_measurement_method \q/2\q
_diffrn_radiation_monochromator graphite
_diffrn_radiation_source 'X-ray tube'
_diffrn_radiation_type 'Mo K\a'
_diffrn_radiation_wavelength 0.71069
_diffrn_reflns_limit_h_max 8
_diffrn_reflns_limit_h_min -8
_diffrn_reflns_limit_k_max 12
_diffrn_reflns_limit_k_min 0
_diffrn_reflns_limit_l_max 11
_diffrn_reflns_limit_l_min 0
_diffrn_reflns_number 382
_diffrn_reflns_theta_max 30.0
_diffrn_reflns_theta_min 1.0
_diffrn_standards_decay_% '< 5'
_diffrn_standards_interval_count 97
_diffrn_standards_number 3
_exptl_absorpt_coefficient_mu 7.239
_exptl_absorpt_correction_T_max 0.85
_exptl_absorpt_correction_T_min 0.78
_exptl_absorpt_correction_type empirical
_exptl_crystal_colour blue-purple
_exptl_crystal_density_diffrn 3.876
_exptl_crystal_description chunk
_exptl_crystal_F_000 280
_exptl_crystal_size_max 0.1
_exptl_crystal_size_mid 0.1
_exptl_crystal_size_min 0.1
_refine_diff_density_max 0.65
_refine_diff_density_min 0.05
_refine_ls_goodness_of_fit_obs 0.98
_refine_ls_matrix_type full
_refine_ls_number_parameters 31
_refine_ls_number_reflns 254
_refine_ls_R_factor_obs 0.057
_refine_ls_shift/esd_max 0.008
_refine_ls_shift/esd_mean 0.03
_refine_ls_structure_factor_coef F
_refine_ls_weighting_details 'w = 1/\s^2^(F)'
_refine_ls_weighting_scheme calc
_refine_ls_wR_factor_obs 0.073
_reflns_number_observed 254
_reflns_number_total 382
_reflns_observed_criterion 'I > 3.0\s(I)'
_cod_data_source_file br1056.cif
_cod_data_source_block holt_compound_1
_cod_depositor_comments
;
The following automatic conversions were performed:
'_atom_site_thermal_displace_type' value 'uani' changed to 'Uani'
according to '/home/saulius/struct/CIF-dictionaries/cif_core.dic'
dictionary named 'cif_core.dic' version 2.4.1 from 2010-06-29 (5 times).

Automatic conversion script
Id: cif_fix_enum 1527 2010-12-29 10:47:43Z saulius 

The following automatic conversions were performed:

'_atom_site_thermal_displace_type' value 'uani' changed to 'Uani'
according to /home/saulius/struct/CIF-dictionaries/cif_core.dic
dictionary named 'cif_core.dic' version 2.4.1 from 2010-06-29 (5
times).

Automatic conversion script
Id: cif_fix_values 1715 2011-07-08 13:25:40Z adriana 

The following automatic conversions were performed:

'_refine_ls_weighting_scheme' value 'w = 1/\s^2^(F)' was changed to
'calc'. New tag '_refine_ls_weighting_details' was created. The value
of the new tag was set to 'w = 1/\s^2^(F)'.

Automatic conversion script
Id: cif_fix_values 3143 2015-03-26 13:38:13Z robertas 
;
_cod_original_sg_symbol_H-M 'A 2/m'
_cod_database_code 2009595

loop_
_symmetry_equiv_pos_as_xyz
x,y,z
-x,y,-z
x,-y,z
-x,-y,-z
x,1/2+y,1/2+z
-x,1/2+y,1/2-z
x,1/2-y,1/2+z
-x,1/2-y,1/2-z

loop_
_atom_site_aniso_label
_atom_site_aniso_U_11
_atom_site_aniso_U_22
_atom_site_aniso_U_33
_atom_site_aniso_U_12
_atom_site_aniso_U_13
_atom_site_aniso_U_23
Co1 0.0078(7) 0.0047(7) 0.0141(8) 0 -0.0067(5) 0
P1 0.0140(10) 0.0220(10) 0.0210(10) 0 -0.0050(10) 0
O11 0.016(4) 0.033(5) 0.021(5) 0 -0.006(4) 0
O12 0.015(3) 0.023(3) 0.058(6) 0.003(3) -0.012(3) -0.001(4)
O14 0.06(2) 0.210(4) 0.020(10) 0 -0.010(10) 0

loop_
_atom_site_label
_atom_site_fract_x
_atom_site_fract_y
_atom_site_fract_z
_atom_site_U_iso_or_equiv
_atom_site_thermal_displace_type
_atom_site_calc_flag
_atom_site_calc_attached_atom
Co1 0.5000 -0.3074(2) 0.0000 0.98 Uani . .
P1 -0.0880(8) 0.5000 -0.2870(6) 2.0 Uani . .
O11 0.214(3) 0.0000 0.369(2) 2.4 Uani . .
O12 0.728(2) -0.3520(10) 0.725(2) 3.4 Uani . .
O14 0.000 0.000 0.000 9.8 Uani . .

loop_
_atom_type_symbol
_atom_type_scat_dispersion_real
_atom_type_scat_dispersion_imag
_atom_type_scat_source
Co 0.4 1.1 International_Tables_Vol_IV_Table_2.2B
P ? ? International_Tables_Vol_IV_Table_2.2B
O ? ? International_Tables_Vol_IV_Table_2.2B

loop_
_geom_angle_atom_site_label_1
_geom_angle_atom_site_label_2
_geom_angle_atom_site_label_3
_geom_angle_site_symmetry_1
_geom_angle_site_symmetry_2
_geom_angle_site_symmetry_3
_geom_angle
_geom_angle_publ_flag
O12 Co1 O11 1_554 . 5_544 83.6(4) yes
O12 Co1 O11 1_554 . 8_645 81.9(4) yes
O12 Co1 O12 1_554 . 8_645 77.5(4) yes
O12 Co1 O12 1_554 . 7_544 115.4(3) yes
O12 Co1 O12 1_554 . 2_656 161.0(3) yes
O11 Co1 O11 5_544 . 8_645 80.7(3) yes
O11 Co1 O12 5_544 . 8_645 92.7(3) yes
O11 Co1 O12 5_544 . 7_544 159.0(4) yes
O11 Co1 O12 5_544 . 2_656 81.9(4) yes
O11 Co1 O12 8_645 . 8_645 159.0(4) yes
O11 Co1 O12 8_645 . 7_544 92.7(3) yes
O11 Co1 O12 8_645 . 2_656 83.6(4) yes
O12 Co1 O12 8_645 . 7_544 99.8(4) yes
O12 Co1 O12 8_645 . 2_656 115.4(3) yes
O12 Co1 O12 7_544 . 2_656 77.5(4) yes
O11 P1 O12 5_554 . 1_454 112.6(4) yes
O11 P1 O14 5_554 . 5_554 104.5(5) yes
O12 P1 O12 5_554 . 3_454 111.8(5) yes
O12 P1 O14 5_554 . 5_554 107.4(4) yes
P1 O14 P1 . 5_554 2_556 180 yes

loop_
_geom_bond_atom_site_label_1
_geom_bond_atom_site_label_2
_geom_bond_site_symmetry_1
_geom_bond_site_symmetry_2
_geom_bond_distance
_geom_bond_publ_flag
Co1 O12 . 1_554 2.320(10) yes
Co1 O11 . 5_544 2.150(10) yes
Co1 O11 . 8_645 2.150(10) no
Co1 O12 . 8_654 2.120(10) yes
Co1 O12 . 7_544 2.120(10) no
Co1 O12 . 2_656 2.320(10) no
P1 O11 . 5_554 1.520(10) yes
P1 O12 . 1_454 1.520(10) yes
P1 O14 . 5_554 1.551(4) yes
